data_4126273
loop_
_publ_author_name
'Anker, Mathew D.'
'Kefalidis, Christos E.'
'Yang, Yan'
'Fang, Jian'
'Hill, Michael S.'
'Mahon, Mary F.'
'Maron, Laurent'

_publ_section_title
;
 Alkaline Earth-centered CO Homologation, Reduction and Amine
 Carbonylation.
;
_journal_name_full 'Journal of the American Chemical Society'
_journal_paper_doi 10.1021/jacs.7b04926
_journal_year 2017
_chemical_formula_moiety 'C34 H51 Ca N3 O'
_chemical_formula_sum 'C34 H51 Ca N3 O'
_chemical_formula_weight 557.85
_chemical_name_systematic
;
 ?
;
_space_group_crystal_system monoclinic
_space_group_IT_number 15
_space_group_name_Hall '-C 2yc'
_space_group_name_H-M_alt 'C 1 2/c 1'
_symmetry_space_group_name_Hall '-C 2yc'
_symmetry_space_group_name_H-M 'C 1 2/c 1'
_atom_sites_solution_hydrogens geom
_audit_creation_date 2017-05-11
_audit_creation_method
;
Olex2 1.2
(compiled 2017.03.28 svn.r3405 for OlexSys, GUI svn.r5335)
;
_cell_angle_alpha 90
_cell_angle_beta 113.987(2)
_cell_angle_gamma 90
_cell_formula_units_Z 8
_cell_length_a 21.9505(4)
_cell_length_b 14.60243(19)
_cell_length_c 22.8491(4)
_cell_measurement_reflns_used 13021
_cell_measurement_temperature 150.01(10)
_cell_measurement_theta_max 69.7320
_cell_measurement_theta_min 3.7310
_cell_volume 6691.3(2)
_computing_cell_refinement 'CrysAlisPro 1.171.38.41 (Rigaku OD, 2015)'
_computing_data_collection 'CrysAlisPro 1.171.38.41 (Rigaku OD, 2015)'
_computing_data_reduction 'CrysAlisPro 1.171.38.41 (Rigaku OD, 2015)'
_computing_molecular_graphics 'Olex2 (Dolomanov et al., 2009)'
_computing_publication_material 'Olex2 (Dolomanov et al., 2009)'
_computing_structure_refinement 'ShelXL (Sheldrick, 2015)'
_computing_structure_solution 'olex2.solve (Bourhis et al., 2015)'
_diffrn_ambient_temperature 150.00(10)
_diffrn_detector_area_resol_mean 8.1150
_diffrn_detector_type EosS2
_diffrn_measured_fraction_theta_full 0.999
_diffrn_measured_fraction_theta_max 0.992
_diffrn_measurement_device 'four-circle diffractometer'
_diffrn_measurement_device_type 'SuperNova, Dual, Cu at zero, EosS2'
_diffrn_measurement_method '\w scans'
_diffrn_radiation_type CuK\a
_diffrn_radiation_wavelength 1.54184
_diffrn_reflns_av_R_equivalents 0.0213
_diffrn_reflns_av_unetI/netI 0.0199
_diffrn_reflns_Laue_measured_fraction_full 0.999
_diffrn_reflns_Laue_measured_fraction_max 0.992
_diffrn_reflns_limit_h_max 26
_diffrn_reflns_limit_h_min -24
_diffrn_reflns_limit_k_max 17
_diffrn_reflns_limit_k_min -12
_diffrn_reflns_limit_l_max 27
_diffrn_reflns_limit_l_min -27
_diffrn_reflns_number 21184
_diffrn_reflns_point_group_measured_fraction_full 0.999
_diffrn_reflns_point_group_measured_fraction_max 0.992
_diffrn_reflns_theta_full 67.684
_diffrn_reflns_theta_max 69.792
_diffrn_reflns_theta_min 3.744
_exptl_absorpt_coefficient_mu 1.819
_exptl_absorpt_correction_T_max 1.00000
_exptl_absorpt_correction_T_min 0.92936
_exptl_absorpt_correction_type multi-scan
_exptl_absorpt_process_details
;
CrysAlisPro 1.171.38.41 (Rigaku Oxford Diffraction, 2015)
Empirical absorption correction using spherical harmonics,
 implemented in SCALE3 ABSPACK scaling algorithm.
;
_exptl_crystal_colour colorless
_exptl_crystal_density_diffrn 1.108
_exptl_crystal_description block
_exptl_crystal_F_000 2432
_exptl_crystal_size_max 0.185
_exptl_crystal_size_mid 0.158
_exptl_crystal_size_min 0.083
_refine_diff_density_max 0.744
_refine_diff_density_min -0.268
_refine_diff_density_rms 0.047
_refine_ls_extinction_method none
_refine_ls_goodness_of_fit_ref 1.027
_refine_ls_hydrogen_treatment constr
_refine_ls_matrix_type full
_refine_ls_number_parameters 364
_refine_ls_number_reflns 6258
_refine_ls_number_restraints 0
_refine_ls_restrained_S_all 1.027
_refine_ls_R_factor_all 0.0454
_refine_ls_R_factor_gt 0.0435
_refine_ls_shift/su_max 0.001
_refine_ls_shift/su_mean 0.000
_refine_ls_structure_factor_coef Fsqd
_refine_ls_weighting_details 'w=1/[\s^2^(Fo^2^)+(0.0568P)^2^+9.5816P] where P=(Fo^2^+2Fc^2^)/3'
_refine_ls_weighting_scheme calc
_refine_ls_wR_factor_gt 0.1145
_refine_ls_wR_factor_ref 0.1161
_reflns_Friedel_coverage 0.000
_reflns_number_gt 5930
_reflns_number_total 6258
_reflns_threshold_expression 'I > 2\s(I)'
_cod_data_source_file ja7b04926_si_002.cif
_cod_data_source_block s16msh3-cpd-23
_cod_database_code 4126273
_shelxl_version_number 2014-3
_shelx_space_group_comment
;
The symmetry employed for this shelxl refinement is uniquely defined
by the following loop, which should always be used as a source of
symmetry information in preference to the above space-group names.
They are only intended as comments.
;
_olex2_refinement_description
;
1. Fixed Uiso
 At 1.2 times of:
  All C(H) groups
 At 1.5 times of:
  All C(H,H,H) groups
2.a Ternary CH refined with riding coordinates:
 C12(H12), C15(H15), C24(H24), C27(H27)
2.b Me refined with riding coordinates:
 C5(H5A,H5B,H5C)
2.c Aromatic/amide H refined with riding coordinates:
 C3(H3), C8(H8), C9(H9), C10(H10), C20(H20), C21(H21), C22(H22), C30(H30)
2.d Idealised Me refined as rotating group:
 C1(H1A,H1B,H1C), C13(H13A,H13B,H13C), C14(H14A,H14B,H14C), C16(H16A,H16B,
 H16C), C17(H17A,H17B,H17C), C25(H25A,H25B,H25C), C26(H26A,H26B,H26C), C28(H28A,
 H28B,H28C), C29(H29A,H29B,H29C), C32(H32A,H32B,H32C), C33(H33A,H33B,H33C),
 C34(H34A,H34B,H34C)
;

loop_
_space_group_symop_operation_xyz
'x, y, z'
'-x, y, -z+1/2'
'x+1/2, y+1/2, z'
'-x+1/2, y+1/2, -z+1/2'
'-x, -y, -z'
'x, -y, z-1/2'
'-x+1/2, -y+1/2, -z'
'x+1/2, -y+1/2, z-1/2'

loop_
_atom_site_label
_atom_site_type_symbol
_atom_site_fract_x
_atom_site_fract_y
_atom_site_fract_z
_atom_site_U_iso_or_equiv
_atom_site_adp_type
_atom_site_occupancy
_atom_site_site_symmetry_order
_atom_site_calc_flag
_atom_site_refinement_flags_posn
Ca1 Ca 0.21956(2) 0.35347(2) 0.02549(2) 0.01908(10) Uani 1 1 d .
O1 O 0.31509(6) 0.27591(9) 0.04691(6) 0.0313(3) Uani 1 1 d .
N1 N 0.20961(7) 0.39239(9) 0.12053(6) 0.0192(3) Uani 1 1 d .
N2 N 0.24422(7) 0.50859(9) 0.02680(7) 0.0237(3) Uani 1 1 d .
N3 N 0.10675(8) 0.33029(11) -0.05661(7) 0.0313(3) Uani 1 1 d .
C1 C 0.15819(9) 0.48810(13) 0.17702(8) 0.0278(4) Uani 1 1 d .
H1A H 0.1208 0.4468 0.1705 0.042 Uiso 1 1 calc GR
H1B H 0.1434 0.5517 0.1754 0.042 Uiso 1 1 calc GR
H1C H 0.1944 0.4759 0.2189 0.042 Uiso 1 1 calc GR
C2 C 0.18289(7) 0.47230(11) 0.12469(7) 0.0187(3) Uani 1 1 d .
C3 C 0.17615(8) 0.54777(11) 0.08403(8) 0.0215(3) Uani 1 1 d .
H3 H 0.1451 0.5928 0.0846 0.026 Uiso 1 1 calc R
C4 C 0.20767(9) 0.56765(11) 0.04271(8) 0.0231(3) Uani 1 1 d .
C5 C 0.19775(12) 0.66490(13) 0.01709(10) 0.0383(5) Uani 1 1 d .
H5A H 0.1696 0.6985 0.0338 0.057 Uiso 1 1 calc R
H5B H 0.2411 0.6954 0.0308 0.057 Uiso 1 1 calc R
H5C H 0.1761 0.6636 -0.0298 0.057 Uiso 1 1 calc R
C6 C 0.22073(9) 0.32712(11) 0.17072(8) 0.0225(3) Uani 1 1 d .
C7 C 0.16986(9) 0.26732(13) 0.16889(9) 0.0302(4) Uani 1 1 d .
C8 C 0.18227(11) 0.20873(14) 0.22072(10) 0.0374(5) Uani 1 1 d .
H8 H 0.1478 0.1693 0.2205 0.045 Uiso 1 1 calc R
C9 C 0.24301(11) 0.20673(13) 0.27193(9) 0.0368(4) Uani 1 1 d .
H9 H 0.2498 0.1685 0.3077 0.044 Uiso 1 1 calc R
C10 C 0.29423(10) 0.26075(13) 0.27112(9) 0.0327(4) Uani 1 1 d .
H10 H 0.3369 0.2570 0.3056 0.039 Uiso 1 1 calc R
C11 C 0.28455(9) 0.32081(12) 0.22058(8) 0.0248(4) Uani 1 1 d .
C12 C 0.10380(10) 0.26084(15) 0.11103(11) 0.0403(5) Uani 1 1 d .
H12 H 0.1021 0.3118 0.0812 0.048 Uiso 1 1 calc R
C13 C 0.10007(13) 0.17005(18) 0.07584(12) 0.0550(6) Uani 1 1 d .
H13A H 0.1378 0.1658 0.0635 0.082 Uiso 1 1 calc GR
H13B H 0.0582 0.1675 0.0374 0.082 Uiso 1 1 calc GR
H13C H 0.1017 0.1188 0.1042 0.082 Uiso 1 1 calc GR
C14 C 0.04380(12) 0.27076(19) 0.12809(15) 0.0584(7) Uani 1 1 d .
H14A H 0.0424 0.2188 0.1547 0.088 Uiso 1 1 calc GR
H14B H 0.0028 0.2719 0.0887 0.088 Uiso 1 1 calc GR
H14C H 0.0476 0.3279 0.1518 0.088 Uiso 1 1 calc GR
C15 C 0.34178(9) 0.37765(13) 0.21878(9) 0.0286(4) Uani 1 1 d .
H15 H 0.3315 0.3901 0.1727 0.034 Uiso 1 1 calc R
C16 C 0.34814(12) 0.46924(15) 0.25120(12) 0.0462(5) Uani 1 1 d .
H16A H 0.3064 0.5035 0.2305 0.069 Uiso 1 1 calc GR
H16B H 0.3847 0.5039 0.2477 0.069 Uiso 1 1 calc GR
H16C H 0.3574 0.4599 0.2965 0.069 Uiso 1 1 calc GR
C17 C 0.40824(11) 0.32674(18) 0.24631(14) 0.0522(6) Uani 1 1 d .
H17A H 0.4416 0.3612 0.2369 0.078 Uiso 1 1 calc GR
H17B H 0.4027 0.2658 0.2269 0.078 Uiso 1 1 calc GR
H17C H 0.4232 0.3206 0.2928 0.078 Uiso 1 1 calc GR
C18 C 0.28565(10) 0.54093(12) -0.00402(9) 0.0301(4) Uani 1 1 d .
C19 C 0.35193(11) 0.56354(14) 0.03407(11) 0.0386(5) Uani 1 1 d .
C20 C 0.39275(13) 0.59382(17) 0.00438(13) 0.0510(6) Uani 1 1 d .
H20 H 0.4377 0.6102 0.0299 0.061 Uiso 1 1 calc R
C21 C 0.36890(14) 0.60026(18) -0.06123(13) 0.0565(7) Uani 1 1 d .
H21 H 0.3970 0.6220 -0.0807 0.068 Uiso 1 1 calc R
C22 C 0.30487(14) 0.57533(17) -0.09824(11) 0.0487(6) Uani 1 1 d .
H22 H 0.2891 0.5793 -0.1435 0.058 Uiso 1 1 calc R
C23 C 0.26181(11) 0.54399(13) -0.07119(10) 0.0358(4) Uani 1 1 d .
C24 C 0.37975(11) 0.55785(17) 0.10702(11) 0.0454(5) Uani 1 1 d .
H24 H 0.3490 0.5181 0.1182 0.054 Uiso 1 1 calc R
C25 C 0.44866(14) 0.5135(2) 0.13568(15) 0.0658(7) Uani 1 1 d .
H25A H 0.4807 0.5526 0.1276 0.099 Uiso 1 1 calc GR
H25B H 0.4468 0.4534 0.1159 0.099 Uiso 1 1 calc GR
H25C H 0.4627 0.5059 0.1820 0.099 Uiso 1 1 calc GR
C26 C 0.38117(14) 0.6508(2) 0.13687(13) 0.0584(7) Uani 1 1 d .
H26A H 0.3990 0.6446 0.1836 0.088 Uiso 1 1 calc GR
H26B H 0.3358 0.6756 0.1210 0.088 Uiso 1 1 calc GR
H26C H 0.4096 0.6924 0.1254 0.088 Uiso 1 1 calc GR
C27 C 0.19288(11) 0.51118(15) -0.11478(9) 0.0387(5) Uani 1 1 d .
H27 H 0.1686 0.4958 -0.0873 0.046 Uiso 1 1 calc R
C28 C 0.15242(14) 0.58474(18) -0.16276(11) 0.0533(6) Uani 1 1 d .
H28A H 0.1455 0.6373 -0.1395 0.080 Uiso 1 1 calc GR
H28B H 0.1091 0.5594 -0.1912 0.080 Uiso 1 1 calc GR
H28C H 0.1768 0.6045 -0.1882 0.080 Uiso 1 1 calc GR
C29 C 0.19752(13) 0.42370(16) -0.14952(11) 0.0483(5) Uani 1 1 d .
H29A H 0.2239 0.4357 -0.1745 0.072 Uiso 1 1 calc GR
H29B H 0.1526 0.4039 -0.1783 0.072 Uiso 1 1 calc GR
H29C H 0.2190 0.3755 -0.1180 0.072 Uiso 1 1 calc GR
C30 C 0.12393(10) 0.25430(14) -0.07424(10) 0.0350(4) Uani 1 1 d .
H30 H 0.0916 0.2197 -0.1077 0.042 Uiso 1 1 calc R
C31 C 0.03725(10) 0.36258(15) -0.08884(10) 0.0371(5) Uani 1 1 d .
C32 C 0.01678(11) 0.37599(17) -0.16044(10) 0.0447(5) Uani 1 1 d .
H32A H 0.0479 0.4184 -0.1673 0.067 Uiso 1 1 calc GR
H32B H -0.0284 0.4013 -0.1797 0.067 Uiso 1 1 calc GR
H32C H 0.0178 0.3169 -0.1804 0.067 Uiso 1 1 calc GR
C33 C -0.01037(11) 0.2965(2) -0.07776(12) 0.0527(6) Uani 1 1 d .
H33A H -0.0064 0.2360 -0.0944 0.079 Uiso 1 1 calc GR
H33B H -0.0562 0.3188 -0.1000 0.079 Uiso 1 1 calc GR
H33C H 0.0007 0.2921 -0.0317 0.079 Uiso 1 1 calc GR
C34 C 0.03531(12) 0.45429(19) -0.05789(14) 0.0617(8) Uani 1 1 d .
H34A H 0.0499 0.4460 -0.0116 0.093 Uiso 1 1 calc GR
H34B H -0.0103 0.4783 -0.0761 0.093 Uiso 1 1 calc GR
H34C H 0.0651 0.4976 -0.0660 0.093 Uiso 1 1 calc GR

loop_
_atom_site_aniso_label
_atom_site_aniso_U_11
_atom_site_aniso_U_22
_atom_site_aniso_U_33
_atom_site_aniso_U_23
_atom_site_aniso_U_13
_atom_site_aniso_U_12
Ca1 0.02266(17) 0.01546(17) 0.02016(17) -0.00233(11) 0.00976(13) 0.00125(11)
O1 0.0226(6) 0.0284(7) 0.0378(7) -0.0083(5) 0.0069(5) 0.0047(5)
N1 0.0223(7) 0.0174(6) 0.0193(6) 0.0014(5) 0.0099(5) -0.0011(5)
N2 0.0343(8) 0.0195(7) 0.0228(7) -0.0008(5) 0.0173(6) -0.0041(6)
N3 0.0246(8) 0.0331(8) 0.0311(8) -0.0024(6) 0.0060(6) 0.0006(6)
C1 0.0327(9) 0.0296(9) 0.0277(9) 0.0026(7) 0.0190(7) 0.0056(7)
C2 0.0167(7) 0.0217(8) 0.0175(7) -0.0013(6) 0.0066(6) -0.0021(6)
C3 0.0235(8) 0.0181(8) 0.0225(8) -0.0001(6) 0.0089(6) 0.0020(6)
C4 0.0304(9) 0.0166(8) 0.0216(8) -0.0002(6) 0.0099(7) -0.0034(6)
C5 0.0584(13) 0.0204(9) 0.0453(11) 0.0083(8) 0.0307(10) 0.0023(9)
C6 0.0296(9) 0.0182(7) 0.0227(8) 0.0027(6) 0.0137(7) 0.0018(6)
C7 0.0329(10) 0.0259(9) 0.0334(10) 0.0066(7) 0.0150(8) -0.0020(7)
C8 0.0454(11) 0.0285(9) 0.0436(11) 0.0106(8) 0.0233(9) -0.0039(8)
C9 0.0540(12) 0.0283(9) 0.0322(10) 0.0127(8) 0.0218(9) 0.0082(9)
C10 0.0404(10) 0.0305(9) 0.0258(9) 0.0066(7) 0.0122(8) 0.0093(8)
C11 0.0305(9) 0.0219(8) 0.0232(8) 0.0013(6) 0.0123(7) 0.0045(7)
C12 0.0325(10) 0.0374(11) 0.0456(12) 0.0117(9) 0.0103(9) -0.0099(8)
C13 0.0518(14) 0.0527(14) 0.0495(14) -0.0022(11) 0.0094(11) -0.0110(11)
C14 0.0345(12) 0.0575(15) 0.0819(19) 0.0065(13) 0.0223(12) -0.0089(11)
C15 0.0248(9) 0.0330(9) 0.0270(9) 0.0029(7) 0.0096(7) 0.0029(7)
C16 0.0439(12) 0.0384(12) 0.0638(15) -0.0117(10) 0.0295(11) -0.0094(9)
C17 0.0338(11) 0.0510(14) 0.0714(16) 0.0067(12) 0.0210(11) 0.0099(10)
C18 0.0451(11) 0.0212(8) 0.0343(10) 0.0012(7) 0.0267(9) -0.0032(7)
C19 0.0444(11) 0.0329(10) 0.0473(12) 0.0018(9) 0.0276(10) -0.0091(9)
C20 0.0524(13) 0.0508(14) 0.0631(15) 0.0003(11) 0.0372(12) -0.0169(11)
C21 0.0703(17) 0.0573(15) 0.0668(16) -0.0008(12) 0.0533(14) -0.0196(13)
C22 0.0736(16) 0.0469(13) 0.0435(12) 0.0017(10) 0.0423(12) -0.0071(12)
C23 0.0549(12) 0.0285(10) 0.0358(10) 0.0006(8) 0.0305(10) -0.0038(9)
C24 0.0387(11) 0.0520(13) 0.0466(12) 0.0068(10) 0.0185(10) -0.0163(10)
C25 0.0543(15) 0.0632(17) 0.0706(18) 0.0103(14) 0.0160(14) -0.0040(13)
C26 0.0585(15) 0.0719(18) 0.0501(14) -0.0074(12) 0.0275(12) -0.0095(13)
C27 0.0545(13) 0.0403(11) 0.0281(10) 0.0019(8) 0.0236(9) -0.0019(9)
C28 0.0726(17) 0.0506(14) 0.0381(12) 0.0063(10) 0.0238(12) 0.0072(12)
C29 0.0654(15) 0.0422(12) 0.0442(12) -0.0049(10) 0.0293(11) -0.0047(11)
C30 0.0271(9) 0.0344(10) 0.0379(10) -0.0125(8) 0.0075(8) 0.0006(8)
C31 0.0253(9) 0.0455(12) 0.0346(10) -0.0077(9) 0.0061(8) 0.0052(8)
C32 0.0321(10) 0.0537(13) 0.0395(11) 0.0008(10) 0.0056(9) 0.0090(10)
C33 0.0280(10) 0.0753(17) 0.0533(14) 0.0034(12) 0.0151(10) 0.0062(11)
C34 0.0388(12) 0.0619(16) 0.0727(17) -0.0315(14) 0.0106(12) 0.0154(11)

loop_
_atom_type_symbol
_atom_type_description
_atom_type_scat_dispersion_real
_atom_type_scat_dispersion_imag
_atom_type_scat_source
C C 0.0181 0.0091 'International Tables Vol C Tables 4.2.6.8 and 6.1.1.4'
H H 0.0000 0.0000 'International Tables Vol C Tables 4.2.6.8 and 6.1.1.4'
Ca Ca 0.3641 1.2855 'International Tables Vol C Tables 4.2.6.8 and 6.1.1.4'
N N 0.0311 0.0180 'International Tables Vol C Tables 4.2.6.8 and 6.1.1.4'
O O 0.0492 0.0322 'International Tables Vol C Tables 4.2.6.8 and 6.1.1.4'

loop_
_geom_angle_atom_site_label_1
_geom_angle_atom_site_label_2
_geom_angle_atom_site_label_3
_geom_angle
_geom_angle_site_symmetry_1
_geom_angle_site_symmetry_3
O1 Ca1 Ca1 39.73(3) . 7
O1 Ca1 Ca1 36.53(3) 7 7
O1 Ca1 O1 76.26(5) . 7
O1 Ca1 N1 110.49(5) . .
O1 Ca1 N2 107.18(5) . .
O1 Ca1 N3 55.20(5) 7 .
O1 Ca1 N3 131.21(5) . .
O1 Ca1 C2 126.65(4) . .
O1 Ca1 C2 143.71(4) 7 .
O1 Ca1 C4 125.71(5) . .
O1 Ca1 C4 146.53(4) 7 .
O1 Ca1 C30 103.93(5) . .
O1 Ca1 C30 27.76(5) 7 .
N1 Ca1 Ca1 132.56(4) . 7
N1 Ca1 O1 134.59(5) . 7
N1 Ca1 N3 107.33(5) . .
N1 Ca1 C2 21.13(4) . .
N1 Ca1 C4 66.57(4) . .
N1 Ca1 C30 124.08(6) . .
N2 Ca1 Ca1 133.72(4) . 7
N2 Ca1 O1 140.84(5) . 7
N2 Ca1 N1 81.99(5) . .
N2 Ca1 N3 107.59(5) . .
N2 Ca1 C2 65.66(4) . .
N2 Ca1 C4 21.56(5) . .
N2 Ca1 C30 127.51(6) . .
N3 Ca1 Ca1 91.62(4) . 7
N3 Ca1 C2 98.64(5) . .
N3 Ca1 C4 97.05(5) . .
N3 Ca1 C30 27.44(6) . .
C2 Ca1 Ca1 153.65(3) . 7
C4 Ca1 Ca1 155.04(3) . 7
C4 Ca1 C2 47.36(4) . .
C30 Ca1 Ca1 64.23(4) . 7
C30 Ca1 C2 122.40(5) . .
C30 Ca1 C4 122.62(5) . .
Ca1 O1 Ca1 103.74(5) . 7
C30 O1 Ca1 163.31(12) 7 .
C30 O1 Ca1 92.26(10) 7 7
C2 N1 Ca1 119.41(10) . .
C2 N1 C6 117.63(13) . .
C6 N1 Ca1 122.09(10) . .
C4 N2 Ca1 118.26(11) . .
C4 N2 C18 119.65(14) . .
C18 N2 Ca1 120.25(11) . .
C30 N3 Ca1 91.45(12) . .
C30 N3 C31 119.59(16) . .
C31 N3 Ca1 148.96(13) . .
H1A C1 H1B 109.5 . .
H1A C1 H1C 109.5 . .
H1B C1 H1C 109.5 . .
C2 C1 H1A 109.5 . .
C2 C1 H1B 109.5 . .
C2 C1 H1C 109.5 . .
N1 C2 Ca1 39.46(7) . .
N1 C2 C1 120.00(14) . .
N1 C2 C3 124.84(14) . .
C1 C2 Ca1 155.76(11) . .
C3 C2 Ca1 86.92(9) . .
C3 C2 C1 115.15(14) . .
C2 C3 H3 114.6 . .
C4 C3 C2 130.85(15) . .
C4 C3 H3 114.6 . .
N2 C4 Ca1 40.17(8) . .
N2 C4 C3 124.51(15) . .
N2 C4 C5 120.73(16) . .
C3 C4 Ca1 88.14(10) . .
C3 C4 C5 114.76(15) . .
C5 C4 Ca1 151.61(12) . .
C4 C5 H5A 109.5 . .
C4 C5 H5B 109.5 . .
C4 C5 H5C 109.5 . .
H5A C5 H5B 109.5 . .
H5A C5 H5C 109.5 . .
H5B C5 H5C 109.5 . .
C7 C6 N1 120.98(15) . .
C11 C6 N1 118.81(15) . .
C11 C6 C7 120.15(16) . .
C6 C7 C12 122.10(16) . .
C8 C7 C6 118.52(18) . .
C8 C7 C12 119.29(17) . .
C7 C8 H8 119.2 . .
C9 C8 C7 121.61(19) . .
C9 C8 H8 119.2 . .
C8 C9 H9 120.3 . .
C8 C9 C10 119.44(17) . .
C10 C9 H9 120.3 . .
C9 C10 H10 119.3 . .
C9 C10 C11 121.30(18) . .
C11 C10 H10 119.3 . .
C6 C11 C15 120.35(15) . .
C10 C11 C6 118.59(17) . .
C10 C11 C15 121.06(16) . .
C7 C12 H12 107.8 . .
C7 C12 C13 109.81(18) . .
C7 C12 C14 113.0(2) . .
C13 C12 H12 107.8 . .
C14 C12 H12 107.8 . .
C14 C12 C13 110.37(19) . .
C12 C13 H13A 109.5 . .
C12 C13 H13B 109.5 . .
C12 C13 H13C 109.5 . .
H13A C13 H13B 109.5 . .
H13A C13 H13C 109.5 . .
H13B C13 H13C 109.5 . .
C12 C14 H14A 109.5 . .
C12 C14 H14B 109.5 . .
C12 C14 H14C 109.5 . .
H14A C14 H14B 109.5 . .
H14A C14 H14C 109.5 . .
H14B C14 H14C 109.5 . .
C11 C15 H15 107.0 . .
C11 C15 C17 112.63(17) . .
C16 C15 C11 112.56(16) . .
C16 C15 H15 107.0 . .
C16 C15 C17 110.33(18) . .
C17 C15 H15 107.0 . .
C15 C16 H16A 109.5 . .
C15 C16 H16B 109.5 . .
C15 C16 H16C 109.5 . .
H16A C16 H16B 109.5 . .
H16A C16 H16C 109.5 . .
H16B C16 H16C 109.5 . .
C15 C17 H17A 109.5 . .
C15 C17 H17B 109.5 . .
C15 C17 H17C 109.5 . .
H17A C17 H17B 109.5 . .
H17A C17 H17C 109.5 . .
H17B C17 H17C 109.5 . .
C19 C18 N2 118.57(17) . .
C19 C18 C23 120.21(18) . .
C23 C18 N2 121.07(18) . .
C18 C19 C24 121.34(17) . .
C20 C19 C18 118.9(2) . .
C20 C19 C24 119.8(2) . .
C19 C20 H20 119.5 . .
C21 C20 C19 121.0(2) . .
C21 C20 H20 119.5 . .
C20 C21 H21 120.1 . .
C22 C21 C20 119.8(2) . .
C22 C21 H21 120.1 . .
C21 C22 H22 119.2 . .
C21 C22 C23 121.6(2) . .
C23 C22 H22 119.2 . .
C18 C23 C27 122.51(17) . .
C22 C23 C18 118.3(2) . .
C22 C23 C27 119.16(19) . .
C19 C24 H24 107.4 . .
C19 C24 C25 112.2(2) . .
C25 C24 H24 107.4 . .
C26 C24 C19 111.7(2) . .
C26 C24 H24 107.4 . .
C26 C24 C25 110.6(2) . .
C24 C25 H25A 109.5 . .
C24 C25 H25B 109.5 . .
C24 C25 H25C 109.5 . .
H25A C25 H25B 109.5 . .
H25A C25 H25C 109.5 . .
H25B C25 H25C 109.5 . .
C24 C26 H26A 109.5 . .
C24 C26 H26B 109.5 . .
C24 C26 H26C 109.5 . .
H26A C26 H26B 109.5 . .
H26A C26 H26C 109.5 . .
H26B C26 H26C 109.5 . .
C23 C27 H27 107.7 . .
C23 C27 C28 112.49(19) . .
C23 C27 C29 110.28(19) . .
C28 C27 H27 107.7 . .
C29 C27 H27 107.7 . .
C29 C27 C28 110.82(18) . .
C27 C28 H28A 109.5 . .
C27 C28 H28B 109.5 . .
C27 C28 H28C 109.5 . .
H28A C28 H28B 109.5 . .
H28A C28 H28C 109.5 . .
H28B C28 H28C 109.5 . .
C27 C29 H29A 109.5 . .
C27 C29 H29B 109.5 . .
C27 C29 H29C 109.5 . .
H29A C29 H29B 109.5 . .
H29A C29 H29C 109.5 . .
H29B C29 H29C 109.5 . .
Ca1 C30 H30 179.1 . .
O1 C30 Ca1 59.97(9) 7 .
O1 C30 H30 119.5 7 .
N3 C30 Ca1 61.11(10) . .
N3 C30 O1 121.08(17) . 7
N3 C30 H30 119.5 . .
N3 C31 C32 111.76(17) . .
N3 C31 C33 110.85(18) . .
N3 C31 C34 105.52(16) . .
C32 C31 C34 109.5(2) . .
C33 C31 C32 109.80(18) . .
C33 C31 C34 109.3(2) . .
C31 C32 H32A 109.5 . .
C31 C32 H32B 109.5 . .
C31 C32 H32C 109.5 . .
H32A C32 H32B 109.5 . .
H32A C32 H32C 109.5 . .
H32B C32 H32C 109.5 . .
C31 C33 H33A 109.5 . .
C31 C33 H33B 109.5 . .
C31 C33 H33C 109.5 . .
H33A C33 H33B 109.5 . .
H33A C33 H33C 109.5 . .
H33B C33 H33C 109.5 . .
C31 C34 H34A 109.5 . .
C31 C34 H34B 109.5 . .
C31 C34 H34C 109.5 . .
H34A C34 H34B 109.5 . .
H34A C34 H34C 109.5 . .
H34B C34 H34C 109.5 . .

loop_
_geom_bond_atom_site_label_1
_geom_bond_atom_site_label_2
_geom_bond_distance
_geom_bond_site_symmetry_2
Ca1 Ca1 3.6797(6) 7
Ca1 O1 2.2549(12) .
Ca1 O1 2.4211(13) 7
Ca1 N1 2.3392(13) .
Ca1 N2 2.3263(14) .
Ca1 N3 2.4472(15) .
Ca1 C2 3.2063(16) .
Ca1 C4 3.1762(16) .
Ca1 C30 2.7942(19) .
O1 Ca1 2.4211(13) 7
O1 C30 1.303(2) 7
N1 C2 1.327(2) .
N1 C6 1.434(2) .
N2 C4 1.325(2) .
N2 C18 1.437(2) .
N3 C30 1.288(3) .
N3 C31 1.476(2) .
C1 H1A 0.9800 .
C1 H1B 0.9800 .
C1 H1C 0.9800 .
C1 C2 1.518(2) .
C2 C3 1.410(2) .
C3 H3 0.9500 .
C3 C4 1.409(2) .
C4 C5 1.518(2) .
C5 H5A 0.9800 .
C5 H5B 0.9800 .
C5 H5C 0.9800 .
C6 C7 1.405(2) .
C6 C11 1.404(2) .
C7 C8 1.395(3) .
C7 C12 1.517(3) .
C8 H8 0.9500 .
C8 C9 1.371(3) .
C9 H9 0.9500 .
C9 C10 1.380(3) .
C10 H10 0.9500 .
C10 C11 1.396(2) .
C11 C15 1.520(3) .
C12 H12 1.0000 .
C12 C13 1.535(3) .
C12 C14 1.525(3) .
C13 H13A 0.9800 .
C13 H13B 0.9800 .
C13 H13C 0.9800 .
C14 H14A 0.9800 .
C14 H14B 0.9800 .
C14 H14C 0.9800 .
C15 H15 1.0000 .
C15 C16 1.508(3) .
C15 C17 1.527(3) .
C16 H16A 0.9800 .
C16 H16B 0.9800 .
C16 H16C 0.9800 .
C17 H17A 0.9800 .
C17 H17B 0.9800 .
C17 H17C 0.9800 .
C18 C19 1.398(3) .
C18 C23 1.407(3) .
C19 C20 1.398(3) .
C19 C24 1.526(3) .
C20 H20 0.9500 .
C20 C21 1.376(4) .
C21 H21 0.9500 .
C21 C22 1.363(4) .
C22 H22 0.9500 .
C22 C23 1.400(3) .
C23 C27 1.512(3) .
C24 H24 1.0000 .
C24 C25 1.527(4) .
C24 C26 1.514(4) .
C25 H25A 0.9800 .
C25 H25B 0.9800 .
C25 H25C 0.9800 .
C26 H26A 0.9800 .
C26 H26B 0.9800 .
C26 H26C 0.9800 .
C27 H27 1.0000 .
C27 C28 1.534(3) .
C27 C29 1.529(3) .
C28 H28A 0.9800 .
C28 H28B 0.9800 .
C28 H28C 0.9800 .
C29 H29A 0.9800 .
C29 H29B 0.9800 .
C29 H29C 0.9800 .
C30 O1 1.303(2) 7
C30 H30 0.9500 .
C31 C32 1.523(3) .
C31 C33 1.517(3) .
C31 C34 1.523(3) .
C32 H32A 0.9800 .
C32 H32B 0.9800 .
C32 H32C 0.9800 .
C33 H33A 0.9800 .
C33 H33B 0.9800 .
C33 H33C 0.9800 .
C34 H34A 0.9800 .
C34 H34B 0.9800 .
C34 H34C 0.9800 .

loop_
_geom_torsion_atom_site_label_1
_geom_torsion_atom_site_label_2
_geom_torsion_atom_site_label_3
_geom_torsion_atom_site_label_4
_geom_torsion
_geom_torsion_site_symmetry_4
Ca1 N1 C2 C1 162.81(11) .
Ca1 N1 C2 C3 -18.5(2) .
Ca1 N1 C6 C7 -83.76(18) .
Ca1 N1 C6 C11 93.27(16) .
Ca1 N2 C4 C3 28.9(2) .
Ca1 N2 C4 C5 -151.94(14) .
Ca1 N2 C18 C19 -103.34(17) .
Ca1 N2 C18 C23 72.3(2) .
Ca1 N3 C30 O1 -0.8(2) 7
Ca1 N3 C31 C32 121.9(2) .
Ca1 N3 C31 C33 -115.3(3) .
Ca1 N3 C31 C34 2.9(4) .
Ca1 C2 C3 C4 -29.13(18) .
N1 C2 C3 C4 -17.5(3) .
N1 C6 C7 C8 -176.48(17) .
N1 C6 C7 C12 7.1(3) .
N1 C6 C11 C10 176.55(15) .
N1 C6 C11 C15 -4.1(2) .
N2 C18 C19 C20 179.12(19) .
N2 C18 C19 C24 -2.3(3) .
N2 C18 C23 C22 -179.37(18) .
N2 C18 C23 C27 -2.0(3) .
C1 C2 C3 C4 161.27(17) .
C2 N1 C6 C7 85.6(2) .
C2 N1 C6 C11 -97.42(18) .
C2 C3 C4 Ca1 29.40(18) .
C2 C3 C4 N2 11.2(3) .
C2 C3 C4 C5 -167.98(18) .
C4 N2 C18 C19 92.4(2) .
C4 N2 C18 C23 -91.9(2) .
C6 N1 C2 Ca1 -169.61(19) .
C6 N1 C2 C1 -6.8(2) .
C6 N1 C2 C3 171.90(15) .
C6 C7 C8 C9 -1.8(3) .
C6 C7 C12 C13 107.9(2) .
C6 C7 C12 C14 -128.4(2) .
C6 C11 C15 C16 90.7(2) .
C6 C11 C15 C17 -143.83(18) .
C7 C6 C11 C10 -6.4(3) .
C7 C6 C11 C15 172.92(16) .
C7 C8 C9 C10 -3.0(3) .
C8 C7 C12 C13 -68.5(3) .
C8 C7 C12 C14 55.2(3) .
C8 C9 C10 C11 3.2(3) .
C9 C10 C11 C6 1.5(3) .
C9 C10 C11 C15 -177.79(17) .
C10 C11 C15 C16 -90.0(2) .
C10 C11 C15 C17 35.5(3) .
C11 C6 C7 C8 6.5(3) .
C11 C6 C7 C12 -169.91(18) .
C12 C7 C8 C9 174.8(2) .
C18 N2 C4 Ca1 164.6(2) .
C18 N2 C4 C3 -166.50(17) .
C18 N2 C4 C5 12.7(3) .
C18 C19 C20 C21 -0.9(4) .
C18 C19 C24 C25 136.0(2) .
C18 C19 C24 C26 -99.1(2) .
C18 C23 C27 C28 125.0(2) .
C18 C23 C27 C29 -110.7(2) .
C19 C18 C23 C22 -3.8(3) .
C19 C18 C23 C27 173.64(19) .
C19 C20 C21 C22 -1.2(4) .
C20 C19 C24 C25 -45.4(3) .
C20 C19 C24 C26 79.4(3) .
C20 C21 C22 C23 0.8(4) .
C21 C22 C23 C18 1.7(3) .
C21 C22 C23 C27 -175.8(2) .
C22 C23 C27 C28 -57.6(3) .
C22 C23 C27 C29 66.7(3) .
C23 C18 C19 C20 3.4(3) .
C23 C18 C19 C24 -178.00(19) .
C24 C19 C20 C21 -179.5(2) .
C30 N3 C31 C32 -59.3(3) .
C30 N3 C31 C33 63.5(3) .
C30 N3 C31 C34 -178.3(2) .
C31 N3 C30 Ca1 -179.4(2) .
C31 N3 C30 O1 179.76(19) 7
